data_7018014
loop_
_publ_author_name
'Brown-Xu, Samantha E'
'Chisholm, Malcolm H.'
'Gallucci, Judith C.'
'Ghosh, Yagnaseni'
'Gustafson, Terry L.'
'Reed, Carly R.'

_publ_section_title
;
 Furan- and selenophene-2-carboxylato derivatives of dimolybdenum and
 ditungsten (M[quadruple bond, length as m-dash]M): a comparison of their
 chemical and photophysical properties.
;
_journal_issue 8
_journal_name_full 'Dalton transactions (Cambridge, England : 2003)'
_journal_page_first 2257
_journal_page_last 2263
_journal_paper_doi 10.1039/c1dt11889g
_journal_volume 41
_journal_year 2012
_chemical_compound_source 'synthesis as described'
_chemical_formula_moiety 'C42 H52 Mo2 O8 Se2, 4(C4 H8 O)'
_chemical_formula_sum 'C58 H84 Mo2 O12 Se2'
_chemical_formula_weight 1323.05
_chemical_name_common 'Chisholm 1755'
_chemical_name_systematic
;
?
;
_space_group_IT_number 88
_symmetry_cell_setting tetragonal
_symmetry_Int_Tables_number 88
_symmetry_space_group_name_Hall '-I 4ad'
_symmetry_space_group_name_H-M 'I 41/a :2'
_atom_sites_solution_hydrogens geom
_atom_sites_solution_primary direct
_atom_sites_solution_secondary difmap
_audit_conform_dict_location ftp://ftp.iucr.org/pub/cif_core.dic
_audit_conform_dict_name cif_core.dic
_audit_conform_dict_version 2.4
_audit_creation_date 2011-09-23T16:58:01-00:00
_audit_creation_method 'WinGX routine CIF_UPDATE'
_cell_angle_alpha 90
_cell_angle_beta 90
_cell_angle_gamma 90
_cell_formula_units_Z 8
_cell_length_a 28.6622(2)
_cell_length_b 28.6622(2)
_cell_length_c 14.9089(1)
_cell_measurement_reflns_used 7295
_cell_measurement_temperature 150(2)
_cell_measurement_theta_max 27.485
_cell_measurement_theta_min 2.037
_cell_measurement_wavelength 0.71073
_cell_volume 12247.99(15)
_computing_cell_refinement 'HKL Scalepack (Otwinowski & Minor 1997)'
_computing_data_collection 'Collect (Nonius BV, 1997-2000)'
_computing_data_reduction 'HKL Denzo and Scalepack (Otwinowski & Minor 1997)'
_computing_molecular_graphics 'Ortep-3 for Windows (Farrugia, 1997)'
_computing_publication_material 'WinGX publication routines (Farrugia, 1999)'
_computing_structure_refinement 'SHELXL-97 (Sheldrick, 2008)'
_computing_structure_solution 'SHELXS-97 (Sheldrick, 2008)'
_diffrn_ambient_temperature 150(2)
_diffrn_detector 'CCD plate'
_diffrn_detector_area_resol_mean 9
_diffrn_measured_fraction_theta_full 1
_diffrn_measured_fraction_theta_max 1
_diffrn_measurement_device '95mm CCD camera on \k-goniostat'
_diffrn_measurement_device_type 'Nonius KappaCCD'
_diffrn_measurement_method 'phi and omega scans'
_diffrn_orient_matrix_type 'by Nonius Collect from scalepack cell'
_diffrn_orient_matrix_UB_11 0.343701E-1
_diffrn_orient_matrix_UB_12 0.48575E-2
_diffrn_orient_matrix_UB_13 0.67567E-2
_diffrn_orient_matrix_UB_21 0.41782E-2
_diffrn_orient_matrix_UB_22 -0.47372E-2
_diffrn_orient_matrix_UB_23 -0.659656E-1
_diffrn_orient_matrix_UB_31 -0.43001E-2
_diffrn_orient_matrix_UB_32 0.342229E-1
_diffrn_orient_matrix_UB_33 -0.01009
_diffrn_radiation_monochromator graphite
_diffrn_radiation_probe x-ray
_diffrn_radiation_type MoK\a
_diffrn_radiation_wavelength 0.71073
_diffrn_reflns_av_R_equivalents 0.051
_diffrn_reflns_limit_h_max 37
_diffrn_reflns_limit_h_min -37
_diffrn_reflns_limit_k_max 26
_diffrn_reflns_limit_k_min -26
_diffrn_reflns_limit_l_max 19
_diffrn_reflns_limit_l_min -19
_diffrn_reflns_number 122942
_diffrn_reflns_theta_full 27.48
_diffrn_reflns_theta_max 27.48
_diffrn_reflns_theta_min 2.1
_diffrn_source 'Enraf Nonius FR590'
_exptl_absorpt_coefficient_mu 1.654
_exptl_absorpt_correction_T_max 0.599
_exptl_absorpt_correction_T_min 0.563
_exptl_absorpt_correction_type multi-scan
_exptl_absorpt_process_details 'HKL Scalepack (Otwinowski & Minor, 1997)'
_exptl_crystal_colour orange
_exptl_crystal_density_diffrn 1.435
_exptl_crystal_density_method 'not measured'
_exptl_crystal_description chunk
_exptl_crystal_F_000 5440
_exptl_crystal_size_max 0.31
_exptl_crystal_size_mid 0.31
_exptl_crystal_size_min 0.31
_refine_diff_density_max 0.588
_refine_diff_density_min -0.461
_refine_diff_density_rms 0.069
_refine_ls_extinction_method none
_refine_ls_goodness_of_fit_ref 1.042
_refine_ls_hydrogen_treatment constr
_refine_ls_matrix_type full
_refine_ls_number_parameters 343
_refine_ls_number_reflns 7018
_refine_ls_number_restraints 1
_refine_ls_restrained_S_all 1.042
_refine_ls_R_factor_all 0.0505
_refine_ls_R_factor_gt 0.0332
_refine_ls_shift/su_max 0.003
_refine_ls_shift/su_mean 0
_refine_ls_structure_factor_coef Fsqd
_refine_ls_weighting_details 'w=1/[\s^2^(Fo^2^)+(0.0442P)^2^+15.9436P] where P=(Fo^2^+2Fc^2^)/3'
_refine_ls_weighting_scheme calc
_refine_ls_wR_factor_gt 0.0796
_refine_ls_wR_factor_ref 0.0861
_reflns_number_gt 5490
_reflns_number_total 7018
_reflns_threshold_expression >2\s(I)
_cod_data_source_file c1dt11889g.txt
_cod_data_source_block Chisholm1755
_cod_original_cell_volume 12248.03(15)
_cod_original_sg_symbol_H-M I41/a
_cod_database_code 7018014

loop_
_symmetry_equiv_pos_as_xyz
'x, y, z'
'-x+1/2, -y, z+1/2'
'-y+3/4, x+1/4, z+1/4'
'y+3/4, -x+3/4, z+3/4'
'x+1/2, y+1/2, z+1/2'
'-x+1, -y+1/2, z+1'
'-y+5/4, x+3/4, z+3/4'
'y+5/4, -x+5/4, z+5/4'
'-x, -y, -z'
'x-1/2, y, -z-1/2'
'y-3/4, -x-1/4, -z-1/4'
'-y-3/4, x-3/4, -z-3/4'
'-x+1/2, -y+1/2, -z+1/2'
'x, y+1/2, -z'
'y-1/4, -x+1/4, -z+1/4'
'-y-1/4, x-1/4, -z-1/4'

loop_
_atom_site_label
_atom_site_type_symbol
_atom_site_fract_x
_atom_site_fract_y
_atom_site_fract_z
_atom_site_U_iso_or_equiv
_atom_site_adp_type
_atom_site_occupancy
_atom_site_symmetry_multiplicity
_atom_site_calc_flag
_atom_site_refinement_flags
_atom_site_disorder_assembly
_atom_site_disorder_group
Mo Mo 0.465770(7) 0.513005(7) 0.003969(13) 0.02094(7) Uani 1 1 d . . .
Se Se 0.608948(10) 0.620820(10) 0.17720(2) 0.04165(9) Uani 1 1 d . . .
O1 O 0.47598(6) 0.55422(5) -0.11224(11) 0.0254(4) Uani 1 1 d . . .
O2 O 0.48601(5) 0.56994(6) 0.08314(11) 0.0259(4) Uani 1 1 d . . .
O3 O 0.44079(6) 0.45685(6) -0.07474(11) 0.0259(4) Uani 1 1 d . . .
O4 O 0.45178(6) 0.47458(6) 0.12103(11) 0.0261(4) Uani 1 1 d . . .
O5 O 0.38045(6) 0.53964(7) -0.01691(14) 0.0416(5) Uani 1 1 d . A .
C1 C 0.51533(8) 0.55077(8) -0.15126(16) 0.0257(5) Uani 1 1 d . . .
C2 C 0.52319(9) 0.57677(9) -0.23715(17) 0.0284(5) Uani 1 1 d . . .
C3 C 0.49995(10) 0.56161(10) -0.31484(17) 0.0342(6) Uani 1 1 d . . .
C4 C 0.50848(10) 0.58518(10) -0.39455(18) 0.0380(6) Uani 1 1 d . . .
H4 H 0.493 0.5753 -0.4476 0.046 Uiso 1 1 calc R . .
C5 C 0.53868(10) 0.62252(10) -0.39907(18) 0.0371(6) Uani 1 1 d . . .
C6 C 0.56121(10) 0.63711(9) -0.32136(19) 0.0372(6) Uani 1 1 d . . .
H6 H 0.5818 0.6631 -0.3241 0.045 Uiso 1 1 calc R . .
C7 C 0.55432(9) 0.61444(9) -0.23890(18) 0.0315(6) Uani 1 1 d . . .
C8 C 0.46868(11) 0.51862(11) -0.3135(2) 0.0446(7) Uani 1 1 d . . .
H8 H 0.4571 0.5148 -0.2507 0.053 Uiso 1 1 calc R . .
C9 C 0.49607(16) 0.47530(12) -0.3367(3) 0.0793(13) Uani 1 1 d . . .
H9A H 0.4753 0.4482 -0.3357 0.119 Uiso 1 1 calc R . .
H9B H 0.5211 0.4709 -0.2928 0.119 Uiso 1 1 calc R . .
H9C H 0.5096 0.4787 -0.3967 0.119 Uiso 1 1 calc R . .
C10 C 0.42623(15) 0.52294(16) -0.3737(4) 0.0920(15) Uani 1 1 d . . .
H10A H 0.4077 0.4943 -0.37 0.138 Uiso 1 1 calc R . .
H10B H 0.4363 0.5278 -0.4358 0.138 Uiso 1 1 calc R . .
H10C H 0.4072 0.5495 -0.3542 0.138 Uiso 1 1 calc R . .
C11 C 0.54770(12) 0.64656(11) -0.4888(2) 0.0476(8) Uani 1 1 d . . .
H11 H 0.5271 0.6315 -0.5344 0.057 Uiso 1 1 calc R . .
C12 C 0.53597(16) 0.69749(12) -0.4869(2) 0.0693(11) Uani 1 1 d . . .
H12A H 0.5034 0.7015 -0.4687 0.104 Uiso 1 1 calc R . .
H12B H 0.5405 0.7108 -0.5468 0.104 Uiso 1 1 calc R . .
H12C H 0.5564 0.7135 -0.4441 0.104 Uiso 1 1 calc R . .
C13 C 0.59753(17) 0.6392(2) -0.5182(3) 0.127(3) Uani 1 1 d . . .
H13A H 0.6045 0.6057 -0.5192 0.191 Uiso 1 1 calc R . .
H13B H 0.6186 0.6549 -0.4761 0.191 Uiso 1 1 calc R . .
H13C H 0.6019 0.6522 -0.5784 0.191 Uiso 1 1 calc R . .
C14 C 0.57828(10) 0.63083(10) -0.1532(2) 0.0382(6) Uani 1 1 d . . .
H14 H 0.5843 0.6026 -0.1156 0.046 Uiso 1 1 calc R . .
C15 C 0.54700(13) 0.66274(14) -0.0997(3) 0.0664(11) Uani 1 1 d . . .
H15A H 0.5632 0.6727 -0.0451 0.1 Uiso 1 1 calc R . .
H15B H 0.5184 0.6461 -0.0834 0.1 Uiso 1 1 calc R . .
H15C H 0.5391 0.6902 -0.1359 0.1 Uiso 1 1 calc R . .
C16 C 0.62531(12) 0.65459(17) -0.1695(3) 0.0776(12) Uani 1 1 d . . .
H16A H 0.6456 0.6337 -0.204 0.116 Uiso 1 1 calc R . .
H16B H 0.64 0.6618 -0.1118 0.116 Uiso 1 1 calc R . .
H16C H 0.6204 0.6836 -0.2032 0.116 Uiso 1 1 calc R . .
C17 C 0.52940(8) 0.57319(8) 0.10116(16) 0.0254(5) Uani 1 1 d . . .
C18 C 0.54568(9) 0.61331(9) 0.15302(17) 0.0281(5) Uani 1 1 d . . .
C19 C 0.51965(10) 0.64854(9) 0.18841(19) 0.0365(6) Uani 1 1 d . . .
H19 H 0.4867 0.6502 0.182 0.044 Uiso 1 1 calc R . .
C20 C 0.54610(11) 0.68272(10) 0.2359(2) 0.0426(7) Uani 1 1 d . . .
H20 H 0.5321 0.709 0.2641 0.051 Uiso 1 1 calc R . .
C21 C 0.59246(11) 0.67483(10) 0.2376(2) 0.0431(7) Uani 1 1 d . . .
H21 H 0.6143 0.6948 0.2665 0.052 Uiso 1 1 calc R . .
C22 C 0.36204(11) 0.54760(13) -0.1041(3) 0.0582(9) Uani 1 1 d . . .
H22A H 0.3876 0.5528 -0.1476 0.07 Uiso 0.598(9) 1 calc PR A 1
H22B H 0.3416 0.5754 -0.104 0.07 Uiso 0.598(9) 1 calc PR A 1
H22C H 0.3763 0.5255 -0.1472 0.07 Uiso 0.402(9) 1 calc PR A 2
H22D H 0.3696 0.5797 -0.1237 0.07 Uiso 0.402(9) 1 calc PR A 2
C23A C 0.3359(3) 0.5068(2) -0.1282(5) 0.070(2) Uani 0.598(9) 1 d PD A 1
H23A H 0.3548 0.486 -0.1669 0.084 Uiso 0.598(9) 1 calc PR A 1
H23B H 0.3071 0.5156 -0.1609 0.084 Uiso 0.598(9) 1 calc PR A 1
C24A C 0.3244(3) 0.4836(3) -0.0435(5) 0.075(2) Uani 0.598(9) 1 d PD A 1
H24A H 0.3368 0.4514 -0.043 0.091 Uiso 0.598(9) 1 calc PR A 1
H24B H 0.2902 0.4823 -0.0352 0.091 Uiso 0.598(9) 1 calc PR A 1
C23B C 0.3118(5) 0.5413(5) -0.1031(9) 0.097(5) Uiso 0.402(9) 1 d PD A 2
H23C H 0.2955 0.5716 -0.0974 0.116 Uiso 0.402(9) 1 calc PR A 2
H23D H 0.301 0.5254 -0.1583 0.116 Uiso 0.402(9) 1 calc PR A 2
C24B C 0.3044(7) 0.5126(8) -0.0252(11) 0.139(7) Uiso 0.402(9) 1 d PD A 2
H24C H 0.2966 0.4804 -0.044 0.167 Uiso 0.402(9) 1 calc PR A 2
H24D H 0.278 0.525 0.0102 0.167 Uiso 0.402(9) 1 calc PR A 2
C25 C 0.34652(12) 0.51210(15) 0.0299(3) 0.0645(10) Uani 1 1 d . . .
H25A H 0.3232 0.5321 0.06 0.077 Uiso 0.598(9) 1 calc PR A 1
H25B H 0.3616 0.4918 0.0751 0.077 Uiso 0.598(9) 1 calc PR A 1
H25C H 0.3401 0.5256 0.0897 0.077 Uiso 0.402(9) 1 calc PR A 2
H25D H 0.3579 0.4798 0.0378 0.077 Uiso 0.402(9) 1 calc PR A 2
O1A O 0.2192(2) 0.4224(2) 0.0123(4) 0.163(2) Uani 1 1 d . . .
C1A C 0.2514(3) 0.38440(17) 0.0406(4) 0.115(2) Uani 1 1 d . . .
H1A1 H 0.2468 0.356 0.0039 0.138 Uiso 1 1 calc R . .
H1A2 H 0.2844 0.3944 0.0361 0.138 Uiso 1 1 calc R . .
C2A C 0.2381(2) 0.3765(2) 0.1328(4) 0.1118(18) Uani 1 1 d . . .
H2A1 H 0.266 0.3696 0.1697 0.134 Uiso 1 1 calc R . .
H2A2 H 0.2163 0.3498 0.137 0.134 Uiso 1 1 calc R . .
C3A C 0.2156(4) 0.4192(4) 0.1638(6) 0.184(5) Uani 1 1 d . . .
H3A1 H 0.1887 0.4121 0.2033 0.221 Uiso 1 1 calc R . .
H3A2 H 0.2378 0.4393 0.1967 0.221 Uiso 1 1 calc R . .
C4A C 0.2015(3) 0.4397(4) 0.0874(8) 0.201(5) Uani 1 1 d . . .
H4A1 H 0.167 0.4373 0.084 0.241 Uiso 1 1 calc R . .
H4A2 H 0.2095 0.4732 0.0906 0.241 Uiso 1 1 calc R . .

loop_
_atom_site_aniso_label
_atom_site_aniso_U_11
_atom_site_aniso_U_22
_atom_site_aniso_U_33
_atom_site_aniso_U_23
_atom_site_aniso_U_13
_atom_site_aniso_U_12
Mo 0.02066(11) 0.02118(11) 0.02097(11) 0.00006(8) -0.00042(8) 0.00055(7)
Se 0.03148(15) 0.04328(17) 0.05020(19) -0.01565(14) -0.00116(13) -0.00743(12)
O1 0.0261(9) 0.0258(8) 0.0241(9) 0.0034(7) 0.0008(7) 0.0022(7)
O2 0.0241(9) 0.0250(8) 0.0285(9) -0.0039(7) -0.0014(7) 0.0024(7)
O3 0.0241(8) 0.0257(8) 0.0280(9) -0.0032(7) -0.0029(7) -0.0005(7)
O4 0.0262(9) 0.0274(9) 0.0249(9) 0.0036(7) 0.0015(7) 0.0015(7)
O5 0.0279(10) 0.0422(11) 0.0546(13) -0.0026(9) -0.0022(9) 0.0022(8)
C1 0.0304(13) 0.0250(12) 0.0217(12) -0.0002(10) 0.0001(10) -0.0023(10)
C2 0.0306(13) 0.0284(13) 0.0263(13) 0.0042(10) 0.0050(10) 0.0042(10)
C3 0.0380(15) 0.0384(15) 0.0261(13) 0.0005(11) 0.0010(11) 0.0018(11)
C4 0.0474(17) 0.0409(16) 0.0256(14) 0.0006(12) 0.0007(12) 0.0058(13)
C5 0.0452(16) 0.0379(15) 0.0280(14) 0.0070(12) 0.0071(12) 0.0112(13)
C6 0.0365(15) 0.0322(14) 0.0428(16) 0.0084(12) 0.0087(13) 0.0030(11)
C7 0.0314(13) 0.0297(13) 0.0332(14) 0.0049(11) 0.0041(11) 0.0040(11)
C8 0.0560(19) 0.0489(18) 0.0288(14) -0.0020(13) -0.0034(13) -0.0118(14)
C9 0.089(3) 0.043(2) 0.106(4) -0.005(2) 0.003(3) -0.011(2)
C10 0.074(3) 0.078(3) 0.125(4) 0.013(3) -0.044(3) -0.028(2)
C11 0.064(2) 0.0476(18) 0.0310(16) 0.0114(13) 0.0077(14) 0.0072(15)
C12 0.115(3) 0.049(2) 0.044(2) 0.0179(16) 0.005(2) 0.001(2)
C13 0.098(4) 0.207(6) 0.077(3) 0.088(4) 0.057(3) 0.071(4)
C14 0.0391(15) 0.0344(15) 0.0411(16) 0.0078(12) -0.0046(13) -0.0056(12)
C15 0.055(2) 0.089(3) 0.055(2) -0.028(2) -0.0070(18) -0.0025(19)
C16 0.044(2) 0.117(4) 0.072(3) -0.006(2) -0.0055(19) -0.022(2)
C17 0.0294(13) 0.0240(12) 0.0228(12) 0.0014(10) 0.0003(10) -0.0020(10)
C18 0.0307(13) 0.0271(13) 0.0265(13) -0.0020(10) -0.0022(10) -0.0047(10)
C19 0.0406(15) 0.0331(14) 0.0357(15) -0.0067(12) -0.0035(12) -0.0029(12)
C20 0.0503(18) 0.0339(15) 0.0438(17) -0.0133(13) 0.0017(14) -0.0052(13)
C21 0.0480(18) 0.0384(16) 0.0428(17) -0.0132(13) 0.0026(13) -0.0137(13)
C22 0.0385(17) 0.071(2) 0.066(2) 0.0167(19) -0.0138(16) 0.0029(16)
C23A 0.078(5) 0.058(4) 0.075(5) -0.006(3) -0.037(4) -0.007(3)
C24A 0.068(5) 0.061(4) 0.097(6) 0.000(4) 0.001(4) -0.038(4)
C25 0.0386(18) 0.084(3) 0.071(2) 0.011(2) 0.0132(17) 0.0037(18)
O1A 0.179(5) 0.159(5) 0.150(5) 0.049(4) -0.016(4) 0.008(4)
C1A 0.207(7) 0.062(3) 0.077(4) 0.000(3) -0.003(4) 0.001(4)
C2A 0.110(4) 0.128(5) 0.097(4) 0.013(4) 0.016(3) 0.008(4)
C3A 0.219(10) 0.216(10) 0.118(6) -0.068(7) 0.068(7) -0.064(8)
C4A 0.189(9) 0.226(11) 0.187(10) -0.049(9) 0.072(8) 0.102(8)

loop_
_atom_type_symbol
_atom_type_description
_atom_type_scat_dispersion_real
_atom_type_scat_dispersion_imag
_atom_type_scat_source
C C 0.0033 0.0016 'International Tables Vol C Tables 4.2.6.8 and 6.1.1.4'
H H 0 0 'International Tables Vol C Tables 4.2.6.8 and 6.1.1.4'
Mo Mo -1.6832 0.6857 'International Tables Vol C Tables 4.2.6.8 and 6.1.1.4'
O O 0.0106 0.006 'International Tables Vol C Tables 4.2.6.8 and 6.1.1.4'
Se Se -0.0929 2.2259 'International Tables Vol C Tables 4.2.6.8 and 6.1.1.4'

loop_
_geom_angle_atom_site_label_1
_geom_angle_atom_site_label_2
_geom_angle_atom_site_label_3
_geom_angle
_geom_angle_site_symmetry_1
_geom_angle_site_symmetry_3
O2 Mo O4 89.61(6) . .
O2 Mo Mo 92.83(4) . 9_665
O4 Mo Mo 92.24(5) . 9_665
O2 Mo O3 176.29(6) . .
O4 Mo O3 89.85(6) . .
Mo Mo O3 90.85(4) 9_665 .
O2 Mo O1 89.32(6) . .
O4 Mo O1 176.35(6) . .
Mo Mo O1 91.30(4) 9_665 .
O3 Mo O1 90.99(6) . .
C21 Se C18 86.69(12) . .
C1 O1 Mo 116.95(15) . .
C17 O2 Mo 116.44(15) . .
C17 O3 Mo 117.25(15) 9_665 .
C1 O4 Mo 116.85(15) 9_665 .
C22 O5 C25 106.3(3) . .
O1 C1 O4 122.6(2) . 9_665
O1 C1 C2 119.0(2) . .
O4 C1 C2 118.4(2) 9_665 .
C7 C2 C3 121.7(2) . .
C7 C2 C1 119.7(2) . .
C3 C2 C1 118.6(2) . .
C4 C3 C2 118.1(3) . .
C4 C3 C8 120.5(2) . .
C2 C3 C8 121.2(2) . .
C5 C4 C3 122.0(3) . .
C5 C4 H4 119 . .
C3 C4 H4 119 . .
C4 C5 C6 119.0(3) . .
C4 C5 C11 120.0(3) . .
C6 C5 C11 121.0(3) . .
C5 C6 C7 121.7(3) . .
C5 C6 H6 119.2 . .
C7 C6 H6 119.2 . .
C2 C7 C6 117.5(3) . .
C2 C7 C14 120.6(2) . .
C6 C7 C14 121.9(2) . .
C9 C8 C10 110.4(3) . .
C9 C8 C3 110.9(3) . .
C10 C8 C3 113.5(3) . .
C9 C8 H8 107.3 . .
C10 C8 H8 107.3 . .
C3 C8 H8 107.3 . .
C8 C9 H9A 109.5 . .
C8 C9 H9B 109.5 . .
H9A C9 H9B 109.5 . .
C8 C9 H9C 109.5 . .
H9A C9 H9C 109.5 . .
H9B C9 H9C 109.5 . .
C8 C10 H10A 109.5 . .
C8 C10 H10B 109.5 . .
H10A C10 H10B 109.5 . .
C8 C10 H10C 109.5 . .
H10A C10 H10C 109.5 . .
H10B C10 H10C 109.5 . .
C12 C11 C13 110.7(4) . .
C12 C11 C5 112.7(3) . .
C13 C11 C5 110.6(3) . .
C12 C11 H11 107.5 . .
C13 C11 H11 107.5 . .
C5 C11 H11 107.5 . .
C11 C12 H12A 109.5 . .
C11 C12 H12B 109.5 . .
H12A C12 H12B 109.5 . .
C11 C12 H12C 109.5 . .
H12A C12 H12C 109.5 . .
H12B C12 H12C 109.5 . .
C11 C13 H13A 109.5 . .
C11 C13 H13B 109.5 . .
H13A C13 H13B 109.5 . .
C11 C13 H13C 109.5 . .
H13A C13 H13C 109.5 . .
H13B C13 H13C 109.5 . .
C15 C14 C7 111.2(2) . .
C15 C14 C16 109.7(3) . .
C7 C14 C16 113.6(3) . .
C15 C14 H14 107.3 . .
C7 C14 H14 107.3 . .
C16 C14 H14 107.3 . .
C14 C15 H15A 109.5 . .
C14 C15 H15B 109.5 . .
H15A C15 H15B 109.5 . .
C14 C15 H15C 109.5 . .
H15A C15 H15C 109.5 . .
H15B C15 H15C 109.5 . .
C14 C16 H16A 109.5 . .
C14 C16 H16B 109.5 . .
H16A C16 H16B 109.5 . .
C14 C16 H16C 109.5 . .
H16A C16 H16C 109.5 . .
H16B C16 H16C 109.5 . .
O3 C17 O2 122.6(2) 9_665 .
O3 C17 C18 118.7(2) 9_665 .
O2 C17 C18 118.7(2) . .
C19 C18 C17 127.8(2) . .
C19 C18 Se 111.90(19) . .
C17 C18 Se 120.27(18) . .
C18 C19 C20 114.2(3) . .
C18 C19 H19 122.9 . .
C20 C19 H19 122.9 . .
C21 C20 C19 114.7(3) . .
C21 C20 H20 122.7 . .
C19 C20 H20 122.7 . .
C20 C21 Se 112.5(2) . .
C20 C21 H21 123.8 . .
Se C21 H21 123.8 . .
O5 C22 C23A 107.0(4) . .
O5 C22 C23B 109.8(6) . .
O5 C22 H22A 110.3 . .
C23A C22 H22A 110.3 . .
O5 C22 H22B 110.3 . .
C23A C22 H22B 110.3 . .
H22A C22 H22B 108.6 . .
O5 C22 H22C 109.7 . .
C23B C22 H22C 109.7 . .
O5 C22 H22D 109.7 . .
C23B C22 H22D 109.7 . .
H22C C22 H22D 108.2 . .
C22 C23A C24A 105.8(5) . .
C22 C23A H23A 110.6 . .
C24A C23A H23A 110.6 . .
C22 C23A H23B 110.6 . .
C24A C23A H23B 110.6 . .
H23A C23A H23B 108.7 . .
C23A C24A C25 106.6(4) . .
C23A C24A H24A 110.4 . .
C25 C24A H24A 110.4 . .
C23A C24A H24B 110.4 . .
C25 C24A H24B 110.4 . .
H24A C24A H24B 108.6 . .
C24B C23B C22 103.1(11) . .
C24B C23B H23C 111.2 . .
C22 C23B H23C 111.2 . .
C24B C23B H23D 111.2 . .
C22 C23B H23D 111.2 . .
H23C C23B H23D 109.1 . .
C23B C24B C25 109.7(13) . .
C23B C24B H24C 109.7 . .
C25 C24B H24C 109.7 . .
C23B C24B H24D 109.7 . .
C25 C24B H24D 109.7 . .
H24C C24B H24D 108.2 . .
O5 C25 C24B 106.4(6) . .
O5 C25 C24A 103.3(4) . .
O5 C25 H25A 111.1 . .
C24A C25 H25A 111.1 . .
O5 C25 H25B 111.1 . .
C24A C25 H25B 111.1 . .
H25A C25 H25B 109.1 . .
O5 C25 H25C 110.5 . .
C24B C25 H25C 110.5 . .
O5 C25 H25D 110.5 . .
C24B C25 H25D 110.5 . .
H25C C25 H25D 108.6 . .
C4A O1A C1A 105.7(6) . .
C2A C1A O1A 102.8(5) . .
C2A C1A H1A1 111.2 . .
O1A C1A H1A1 111.2 . .
C2A C1A H1A2 111.2 . .
O1A C1A H1A2 111.2 . .
H1A1 C1A H1A2 109.1 . .
C1A C2A C3A 106.7(6) . .
C1A C2A H2A1 110.4 . .
C3A C2A H2A1 110.4 . .
C1A C2A H2A2 110.4 . .
C3A C2A H2A2 110.4 . .
H2A1 C2A H2A2 108.6 . .
C4A C3A C2A 103.3(7) . .
C4A C3A H3A1 111.1 . .
C2A C3A H3A1 111.1 . .
C4A C3A H3A2 111.1 . .
C2A C3A H3A2 111.1 . .
H3A1 C3A H3A2 109.1 . .
O1A C4A C3A 116.0(8) . .
O1A C4A H4A1 108.3 . .
C3A C4A H4A1 108.3 . .
O1A C4A H4A2 108.3 . .
C3A C4A H4A2 108.3 . .
H4A1 C4A H4A2 107.4 . .

loop_
_geom_bond_atom_site_label_1
_geom_bond_atom_site_label_2
_geom_bond_distance
_geom_bond_site_symmetry_2
Mo O2 2.0959(16) .
Mo O4 2.1023(16) .
Mo Mo 2.1024(4) 9_665
Mo O3 2.1166(16) .
Mo O1 2.1173(16) .
Se C21 1.852(3) .
Se C18 1.861(2) .
O1 C1 1.273(3) .
O2 C17 1.276(3) .
O3 C17 1.275(3) 9_665
O4 C1 1.273(3) 9_665
O5 C22 1.422(4) .
O5 C25 1.434(4) .
C1 O4 1.273(3) 9_665
C1 C2 1.499(3) .
C2 C7 1.401(4) .
C2 C3 1.405(4) .
C3 C4 1.389(4) .
C3 C8 1.524(4) .
C4 C5 1.378(4) .
C4 H4 0.95 .
C5 C6 1.391(4) .
C5 C11 1.527(4) .
C6 C7 1.405(4) .
C6 H6 0.95 .
C7 C14 1.525(4) .
C8 C9 1.509(5) .
C8 C10 1.517(5) .
C8 H8 1 .
C9 H9A 0.98 .
C9 H9B 0.98 .
C9 H9C 0.98 .
C10 H10A 0.98 .
C10 H10B 0.98 .
C10 H10C 0.98 .
C11 C12 1.498(5) .
C11 C13 1.509(5) .
C11 H11 1 .
C12 H12A 0.98 .
C12 H12B 0.98 .
C12 H12C 0.98 .
C13 H13A 0.98 .
C13 H13B 0.98 .
C13 H13C 0.98 .
C14 C15 1.509(5) .
C14 C16 1.530(4) .
C14 H14 1 .
C15 H15A 0.98 .
C15 H15B 0.98 .
C15 H15C 0.98 .
C16 H16A 0.98 .
C16 H16B 0.98 .
C16 H16C 0.98 .
C17 O3 1.275(3) 9_665
C17 C18 1.462(3) .
C18 C19 1.362(4) .
C19 C20 1.427(4) .
C19 H19 0.95 .
C20 C21 1.348(4) .
C20 H20 0.95 .
C21 H21 0.95 .
C22 C23A 1.433(7) .
C22 C23B 1.450(13) .
C22 H22A 0.99 .
C22 H22B 0.99 .
C22 H22C 0.99 .
C22 H22D 0.99 .
C23A C24A 1.464(8) .
C23A H23A 0.99 .
C23A H23B 0.99 .
C24A C25 1.505(8) .
C24A H24A 0.99 .
C24A H24B 0.99 .
C23B C24B 1.439(11) .
C23B H23C 0.99 .
C23B H23D 0.99 .
C24B C25 1.459(18) .
C24B H24C 0.99 .
C24B H24D 0.99 .
C25 H25A 0.99 .
C25 H25B 0.99 .
C25 H25C 0.99 .
C25 H25D 0.99 .
O1A C4A 1.327(8) .
O1A C1A 1.489(7) .
C1A C2A 1.443(7) .
C1A H1A1 0.99 .
C1A H1A2 0.99 .
C2A C3A 1.459(10) .
C2A H2A1 0.99 .
C2A H2A2 0.99 .
C3A C4A 1.344(11) .
C3A H3A1 0.99 .
C3A H3A2 0.99 .
C4A H4A1 0.99 .
C4A H4A2 0.99 .

loop_
_geom_torsion_atom_site_label_1
_geom_torsion_atom_site_label_2
_geom_torsion_atom_site_label_3
_geom_torsion_atom_site_label_4
_geom_torsion
_geom_torsion_site_symmetry_1
_geom_torsion_site_symmetry_4
O2 Mo O1 C1 95.01(17) . .
O4 Mo O1 C1 168.0(10) . .
Mo Mo O1 C1 2.20(16) 9_665 .
O3 Mo O1 C1 -88.68(17) . .
O4 Mo O2 C17 93.36(17) . .
Mo Mo O2 C17 1.14(16) 9_665 .
O3 Mo O2 C17 175.0(9) . .
O1 Mo O2 C17 -90.13(17) . .
O2 Mo O3 C17 -173.7(9) . 9_665
O4 Mo O3 C17 -92.04(17) . 9_665
Mo Mo O3 C17 0.19(16) 9_665 9_665
O1 Mo O3 C17 91.51(17) . 9_665
O2 Mo O4 C1 -92.77(16) . 9_665
Mo Mo O4 C1 0.05(16) 9_665 9_665
O3 Mo O4 C1 90.90(16) . 9_665
O1 Mo O4 C1 -165.8(10) . 9_665
Mo O1 C1 O4 -2.8(3) . 9_665
Mo O1 C1 C2 175.99(16) . .
O1 C1 C2 C7 111.1(3) . .
O4 C1 C2 C7 -70.1(3) 9_665 .
O1 C1 C2 C3 -70.8(3) . .
O4 C1 C2 C3 108.0(3) 9_665 .
C7 C2 C3 C4 -0.2(4) . .
C1 C2 C3 C4 -178.3(2) . .
C7 C2 C3 C8 175.9(3) . .
C1 C2 C3 C8 -2.2(4) . .
C2 C3 C4 C5 -0.1(4) . .
C8 C3 C4 C5 -176.2(3) . .
C3 C4 C5 C6 -0.1(4) . .
C3 C4 C5 C11 178.6(3) . .
C4 C5 C6 C7 0.7(4) . .
C11 C5 C6 C7 -178.1(3) . .
C3 C2 C7 C6 0.7(4) . .
C1 C2 C7 C6 178.8(2) . .
C3 C2 C7 C14 178.7(2) . .
C1 C2 C7 C14 -3.3(4) . .
C5 C6 C7 C2 -1.0(4) . .
C5 C6 C7 C14 -178.9(3) . .
C4 C3 C8 C9 85.1(4) . .
C2 C3 C8 C9 -90.9(4) . .
C4 C3 C8 C10 -39.8(4) . .
C2 C3 C8 C10 144.2(3) . .
C4 C5 C11 C12 121.9(3) . .
C6 C5 C11 C12 -59.4(4) . .
C4 C5 C11 C13 -113.6(4) . .
C6 C5 C11 C13 65.2(4) . .
C2 C7 C14 C15 -82.5(3) . .
C6 C7 C14 C15 95.4(3) . .
C2 C7 C14 C16 153.1(3) . .
C6 C7 C14 C16 -29.0(4) . .
Mo O2 C17 O3 -1.6(3) . 9_665
Mo O2 C17 C18 177.49(16) . .
O3 C17 C18 C19 -178.8(3) 9_665 .
O2 C17 C18 C19 2.1(4) . .
O3 C17 C18 Se 1.5(3) 9_665 .
O2 C17 C18 Se -177.61(17) . .
C21 Se C18 C19 0.2(2) . .
C21 Se C18 C17 179.9(2) . .
C17 C18 C19 C20 179.9(3) . .
Se C18 C19 C20 -0.4(3) . .
C18 C19 C20 C21 0.4(4) . .
C19 C20 C21 Se -0.3(4) . .
C18 Se C21 C20 0.1(2) . .
C25 O5 C22 C23A -33.7(5) . .
C25 O5 C22 C23B 21.1(7) . .
O5 C22 C23A C24A 21.4(7) . .
C23B C22 C23A C24A -80.8(8) . .
C22 C23A C24A C25 -1.9(8) . .
O5 C22 C23B C24B -21.6(14) . .
C23A C22 C23B C24B 74.8(12) . .
C22 C23B C24B C25 14.0(18) . .
C22 O5 C25 C24B -11.5(11) . .
C22 O5 C25 C24A 31.1(5) . .
C23B C24B C25 O5 -1.9(18) . .
C23B C24B C25 C24A -93.6(17) . .
C23A C24A C25 O5 -17.7(7) . .
C23A C24A C25 C24B 82.0(10) . .
C4A O1A C1A C2A 15.0(8) . .
O1A C1A C2A C3A -22.7(8) . .
C1A C2A C3A C4A 22.3(11) . .
C1A O1A C4A C3A -1.1(13) . .
C2A C3A C4A O1A -13.2(14) . .
